data_7126379
loop_
_publ_author_name
'O'Malley, Ciar\'an'
'Erxleben, Andrea'
'Kellehan, Seamus'
'McArdle, Patrick'

_publ_section_title
;
 Unprecedented morphology control of gas phase cocrystal growth using
 multi zone heating and tailor made additives.
;
_journal_issue 42
_journal_name_full 'Chemical communications (Cambridge, England)'
_journal_page_first 5657
_journal_page_last 5660
_journal_paper_doi 10.1039/d0cc01067g
_journal_volume 56
_journal_year 2020
_chemical_formula_sum 'C20 H18 N2 O5'
_chemical_formula_weight 366.36
_space_group_crystal_system triclinic
_space_group_IT_number 2
_space_group_name_Hall '-P 1'
_space_group_name_H-M_alt 'P -1'
_atom_sites_solution_hydrogens geom
_audit_creation_method SHELXL-2018/3
_audit_update_record
;
2020-02-07 deposited with the CCDC.	2020-04-15 downloaded from the CCDC.
;
_cell_angle_alpha 79.358(7)
_cell_angle_beta 80.034(6)
_cell_angle_gamma 89.938(6)
_cell_formula_units_Z 4
_cell_length_a 10.0493(6)
_cell_length_b 12.6674(11)
_cell_length_c 14.6060(13)
_cell_measurement_reflns_used 1823
_cell_measurement_temperature 300.0(2)
_cell_measurement_theta_max 25.2990
_cell_measurement_theta_min 3.7740
_cell_volume 1798.9(3)
_computing_cell_refinement 'crysalispro 1.171.40.14e (rigaku od, 2018)'
_computing_data_collection 'crysalispro 1.171.40.14e (rigaku od, 2018)'
_computing_data_reduction 'crysalispro 1.171.40.14e (rigaku od, 2018)'
_computing_molecular_graphics 'ORTEX - P. McArdle, J.Appl.Cryst.,1995,28,65-65.'
_computing_publication_material 'Oscail - P. McArdle, J.Appl.Cryst.,2017,50,320-326.'
_computing_structure_refinement 'SHELXL-2018/3 (Sheldrick, 2018)'
_computing_structure_solution 'SHELXT 2018/2 (Sheldrick, 2018)'
_diffrn_ambient_temperature 300.0(2)
_diffrn_detector_area_resol_mean 16.1048
_diffrn_measured_fraction_theta_full 0.997
_diffrn_measured_fraction_theta_max 0.852
_diffrn_measurement_device_type 'xcalibur, sapphire3'
_diffrn_measurement_method '\w scans'
_diffrn_radiation_type MoK\a
_diffrn_radiation_wavelength 0.71073
_diffrn_reflns_av_R_equivalents 0.0577
_diffrn_reflns_av_unetI/netI 0.1682
_diffrn_reflns_Laue_measured_fraction_full 0.997
_diffrn_reflns_Laue_measured_fraction_max 0.852
_diffrn_reflns_limit_h_max 13
_diffrn_reflns_limit_h_min -11
_diffrn_reflns_limit_k_max 16
_diffrn_reflns_limit_k_min -17
_diffrn_reflns_limit_l_max 19
_diffrn_reflns_limit_l_min -18
_diffrn_reflns_number 15274
_diffrn_reflns_point_group_measured_fraction_full 0.997
_diffrn_reflns_point_group_measured_fraction_max 0.852
_diffrn_reflns_theta_full 25.242
_diffrn_reflns_theta_max 29.259
_diffrn_reflns_theta_min 3.573
_diffrn_source 'fine-focus sealed x-ray tube'
_exptl_absorpt_coefficient_mu 0.098
_exptl_absorpt_correction_T_max 1.00000
_exptl_absorpt_correction_T_min 0.80775
_exptl_absorpt_correction_type multi-scan
_exptl_absorpt_process_details
; 
crysalispro 1.171.40.14e (rigaku oxford diffraction, 2018) 
empirical absorption correction using spherical harmonics, 
 implemented in scale3 abspack scaling algorithm. 
;
_exptl_crystal_colour Colourless
_exptl_crystal_density_diffrn 1.353
_exptl_crystal_description Parallelepiped
_exptl_crystal_F_000 768
_exptl_crystal_size_max 0.50
_exptl_crystal_size_mid 0.40
_exptl_crystal_size_min 0.20
_refine_diff_density_max 0.394
_refine_diff_density_min -0.251
_refine_diff_density_rms 0.056
_refine_ls_extinction_method none
_refine_ls_goodness_of_fit_ref 0.896
_refine_ls_hydrogen_treatment constr
_refine_ls_matrix_type full
_refine_ls_number_parameters 491
_refine_ls_number_reflns 8353
_refine_ls_number_restraints 0
_refine_ls_restrained_S_all 0.896
_refine_ls_R_factor_all 0.2271
_refine_ls_R_factor_gt 0.0786
_refine_ls_shift/su_max 0.000
_refine_ls_shift/su_mean 0.000
_refine_ls_structure_factor_coef Fsqd
_refine_ls_weighting_details 'w=1/[\s^2^(Fo^2^)+(0.0693P)^2^] where P=(Fo^2^+2Fc^2^)/3'
_refine_ls_weighting_scheme calc
_refine_ls_wR_factor_gt 0.1727
_refine_ls_wR_factor_ref 0.2530
_reflns_Friedel_coverage 0.000
_reflns_number_gt 2426
_reflns_number_total 8353
_reflns_threshold_expression 'I > 2\s(I)'
_cod_data_source_file d0cc01067g5.cif
_cod_data_source_block ben_ina_2_1_sub
_cod_depositor_comments 'Adding full bibliography for 7126379--7126382.cif.'
_cod_database_code 7126379
_shelx_shelxl_version_number 2018/3
_shelx_space_group_comment
; 
The symmetry employed for this shelxl refinement is uniquely defined 
by the following loop, which should always be used as a source of 
symmetry information in preference to the above space-group names. 
They are only intended as comments. 
;
_shelx_estimated_absorpt_t_min 0.952
_shelx_estimated_absorpt_t_max 0.981

loop_
_space_group_symop_operation_xyz
'x, y, z'
'-x, -y, -z'

loop_
_atom_site_label
_atom_site_type_symbol
_atom_site_fract_x
_atom_site_fract_y
_atom_site_fract_z
_atom_site_U_iso_or_equiv
_atom_site_adp_type
_atom_site_occupancy
_atom_site_site_symmetry_order
_atom_site_calc_flag
_atom_site_refinement_flags_posn
_atom_site_refinement_flags_adp
_atom_site_refinement_flags_occupancy
_atom_site_disorder_assembly
_atom_site_disorder_group
O1 O -0.0953(3) 0.6034(3) 0.2628(2) 0.0573(9) Uani 1 1 d . . . . .
O2 O -0.0700(3) 0.7541(2) 0.3161(2) 0.0532(8) Uani 1 1 d . . . . .
H1O2 H -0.024654 0.715236 0.349307 0.069 Uiso 1 1 calc R U . . .
O3 O 0.0980(3) 0.6496(2) 0.4230(2) 0.0542(9) Uani 1 1 d . . . . .
O4 O 0.5906(3) 0.3710(2) 0.7157(2) 0.0496(8) Uani 1 1 d . . . . .
H4 H 0.530994 0.389071 0.684666 0.065 Uiso 1 1 calc R U . . .
O5 O 0.5756(3) 0.2192(2) 0.6621(2) 0.0570(9) Uani 1 1 d . . . . .
O6 O 1.1553(3) 0.2808(2) 0.3373(2) 0.0554(9) Uani 1 1 d . . . . .
O7 O 1.1975(3) 0.1301(2) 0.2825(2) 0.0508(8) Uani 1 1 d . . . . .
H1O7 H 1.124253 0.110708 0.315854 0.066 Uiso 1 1 calc R U . . .
O8 O 0.5595(3) -0.1490(3) 0.5770(2) 0.0556(9) Uani 1 1 d . . . . .
O9 O 0.3369(3) -0.2532(2) 0.6830(2) 0.0509(8) Uani 1 1 d . . . . .
H9 H 0.396964 -0.214140 0.647793 0.066 Uiso 1 1 calc R U . . .
O10 O 0.2856(3) -0.1039(2) 0.7382(2) 0.0569(9) Uani 1 1 d . . . . .
N1 N 0.0904(3) 0.4952(3) 0.3710(3) 0.0535(10) Uani 1 1 d . . . . .
H1A H 0.036141 0.519394 0.333119 0.070 Uiso 1 1 calc R U . . .
H1B H 0.117503 0.430414 0.374313 0.070 Uiso 1 1 calc R U . . .
N2 N 0.4093(3) 0.4327(3) 0.6043(3) 0.0458(9) Uani 1 1 d . . . . .
N3 N 0.5267(3) 0.0058(3) 0.6285(3) 0.0530(10) Uani 1 1 d . . . . .
H3A H 0.452640 -0.017059 0.666082 0.069 Uiso 1 1 calc R U . . .
H3B H 0.556817 0.070197 0.624855 0.069 Uiso 1 1 calc R U . . .
N4 N 0.9617(3) 0.0663(3) 0.3952(2) 0.0424(9) Uani 1 1 d . . . . .
C1 C -0.3739(4) 0.8616(4) 0.0849(3) 0.0583(13) Uani 1 1 d . . . . .
H1 H -0.429747 0.896501 0.045072 0.076 Uiso 1 1 calc R U . . .
C2 C -0.3104(5) 0.9196(4) 0.1366(4) 0.0663(15) Uani 1 1 d . . . . .
H2 H -0.322815 0.993031 0.131659 0.086 Uiso 1 1 calc R U . . .
C3 C -0.2279(4) 0.8676(4) 0.1959(3) 0.0531(12) Uani 1 1 d . . . . .
H3 H -0.185442 0.906009 0.231741 0.069 Uiso 1 1 calc R U . . .
C4 C -0.2083(4) 0.7589(4) 0.2022(3) 0.0411(10) Uani 1 1 d . . . . .
C5 C -0.1199(4) 0.6980(4) 0.2617(3) 0.0484(12) Uani 1 1 d . . . . .
C6 C -0.2748(4) 0.7025(4) 0.1496(3) 0.0502(12) Uani 1 1 d . . . . .
H6 H -0.263597 0.628899 0.154325 0.065 Uiso 1 1 calc R U . . .
C7 C -0.3565(4) 0.7537(4) 0.0909(3) 0.0594(14) Uani 1 1 d . . . . .
H7 H -0.399887 0.715540 0.055350 0.077 Uiso 1 1 calc R U . . .
C8 C 0.1314(4) 0.5563(4) 0.4231(3) 0.0408(10) Uani 1 1 d . . . . .
C9 C 0.2310(4) 0.5101(3) 0.4872(3) 0.0387(10) Uani 1 1 d . . . . .
C10 C 0.2701(4) 0.5741(4) 0.5431(3) 0.0499(12) Uani 1 1 d . . . . .
H10 H 0.237820 0.642910 0.542977 0.065 Uiso 1 1 calc R U . . .
C11 C 0.3664(4) 0.5289(4) 0.6043(3) 0.0494(12) Uani 1 1 d . . . . .
H11 H 0.396753 0.570288 0.643383 0.064 Uiso 1 1 calc R U . . .
C12 C 0.3731(4) 0.3705(4) 0.5513(3) 0.0489(12) Uani 1 1 d . . . . .
H12 H 0.407286 0.302096 0.552970 0.064 Uiso 1 1 calc R U . . .
C13 C 0.2771(4) 0.4098(4) 0.4886(3) 0.0477(12) Uani 1 1 d . . . . .
H13 H 0.248529 0.366349 0.450460 0.062 Uiso 1 1 calc R U . . .
C14 C 0.6176(4) 0.2706(4) 0.7143(3) 0.0418(11) Uani 1 1 d . . . . .
C15 C 0.7045(4) 0.2233(4) 0.7837(3) 0.0414(10) Uani 1 1 d . . . . .
C16 C 0.7549(4) 0.2861(4) 0.8400(3) 0.0495(12) Uani 1 1 d . . . . .
H16 H 0.734803 0.358425 0.834234 0.064 Uiso 1 1 calc R U . . .
C17 C 0.8342(5) 0.2409(5) 0.9041(4) 0.0636(14) Uani 1 1 d . . . . .
H17 H 0.868805 0.282847 0.940993 0.083 Uiso 1 1 calc R U . . .
C18 C 0.8620(5) 0.1327(5) 0.9134(4) 0.0656(14) Uani 1 1 d . . . . .
H18 H 0.913608 0.101513 0.957646 0.085 Uiso 1 1 calc R U . . .
C19 C 0.8132(5) 0.0711(4) 0.8567(4) 0.0721(16) Uani 1 1 d . . . . .
H19 H 0.832934 -0.001301 0.862493 0.094 Uiso 1 1 calc R U . . .
C20 C 0.7357(4) 0.1165(4) 0.7920(4) 0.0561(13) Uani 1 1 d . . . . .
H20 H 0.703994 0.074863 0.753647 0.073 Uiso 1 1 calc R U . . .
C21 C 1.2240(4) 0.2291(4) 0.2859(3) 0.0433(11) Uani 1 1 d . . . . .
C22 C 1.3468(4) 0.2752(3) 0.2168(3) 0.0399(10) Uani 1 1 d . . . . .
C23 C 1.3792(4) 0.3831(4) 0.2075(3) 0.0568(13) Uani 1 1 d . . . . .
H23 H 1.325700 0.425124 0.244177 0.074 Uiso 1 1 calc R U . . .
C24 C 1.4920(5) 0.4286(4) 0.1433(4) 0.0726(16) Uani 1 1 d . . . . .
H24 H 1.513595 0.501232 0.137077 0.094 Uiso 1 1 calc R U . . .
C25 C 1.5708(5) 0.3679(5) 0.0896(4) 0.0670(15) Uani 1 1 d . . . . .
H25 H 1.644647 0.399633 0.045684 0.087 Uiso 1 1 calc R U . . .
C26 C 1.5422(4) 0.2591(4) 0.0997(3) 0.0599(14) Uani 1 1 d . . . . .
H26 H 1.598659 0.216958 0.065015 0.078 Uiso 1 1 calc R U . . .
C27 C 1.4279(4) 0.2137(4) 0.1624(3) 0.0472(12) Uani 1 1 d . . . . .
H27 H 1.405920 0.141305 0.167734 0.061 Uiso 1 1 calc R U . . .
C28 C 0.8983(4) 0.1280(4) 0.4489(3) 0.0465(11) Uani 1 1 d . . . . .
H28 H 0.933975 0.196233 0.447203 0.060 Uiso 1 1 calc R U . . .
C29 C 0.7719(4) 0.0911(3) 0.5117(3) 0.0462(11) Uani 1 1 d . . . . .
H29 H 0.725074 0.134739 0.550121 0.060 Uiso 1 1 calc R U . . .
C30 C 0.7246(4) -0.0093(3) 0.5122(3) 0.0377(10) Uani 1 1 d . . . . .
C31 C 0.5924(4) -0.0564(4) 0.5777(3) 0.0452(11) Uani 1 1 d . . . . .
C32 C 0.7912(4) -0.0737(4) 0.4558(3) 0.0492(12) Uani 1 1 d . . . . .
H32 H 0.757928 -0.142070 0.455452 0.064 Uiso 1 1 calc R U . . .
C33 C 0.9177(4) -0.0296(4) 0.3957(3) 0.0511(12) Uani 1 1 d . . . . .
H33 H 0.967618 -0.071517 0.356972 0.066 Uiso 1 1 calc R U . . .
C34 C 0.2617(4) -0.1968(4) 0.7381(3) 0.0439(11) Uani 1 1 d . . . . .
C35 C 0.1425(4) -0.2588(4) 0.7991(3) 0.0416(10) Uani 1 1 d . . . . .
C36 C 0.0539(4) -0.2013(4) 0.8536(3) 0.0514(12) Uani 1 1 d . . . . .
H36 H 0.068789 -0.127982 0.849619 0.067 Uiso 1 1 calc R U . . .
C37 C -0.0567(4) -0.2543(4) 0.9138(3) 0.0599(14) Uani 1 1 d . . . . .
H37 H -0.116544 -0.216730 0.950934 0.078 Uiso 1 1 calc R U . . .
C38 C -0.0785(5) -0.3619(4) 0.9190(4) 0.0631(14) Uani 1 1 d . . . . .
H38 H -0.152709 -0.397179 0.960250 0.082 Uiso 1 1 calc R U . . .
C39 C 0.0087(5) -0.4187(4) 0.8634(4) 0.0626(15) Uani 1 1 d . . . . .
H39 H -0.006862 -0.491868 0.867039 0.081 Uiso 1 1 calc R U . . .
C40 C 0.1182(4) -0.3665(4) 0.8030(3) 0.0524(12) Uani 1 1 d . . . . .
H40 H 0.176168 -0.403970 0.764477 0.068 Uiso 1 1 calc R U . . .

loop_
_atom_site_aniso_label
_atom_site_aniso_U_11
_atom_site_aniso_U_22
_atom_site_aniso_U_33
_atom_site_aniso_U_23
_atom_site_aniso_U_13
_atom_site_aniso_U_12
O1 0.061(2) 0.050(2) 0.064(2) -0.0106(18) -0.0230(17) 0.0125(16)
O2 0.057(2) 0.051(2) 0.053(2) -0.0010(17) -0.0226(16) 0.0087(15)
O3 0.066(2) 0.042(2) 0.059(2) -0.0166(17) -0.0151(16) 0.0109(16)
O4 0.0472(19) 0.051(2) 0.050(2) -0.0047(16) -0.0135(14) 0.0107(14)
O5 0.061(2) 0.051(2) 0.066(2) -0.0135(18) -0.0246(17) 0.0034(16)
O6 0.0497(18) 0.046(2) 0.067(2) -0.0145(18) 0.0041(16) -0.0035(15)
O7 0.0455(18) 0.046(2) 0.057(2) -0.0051(17) -0.0022(15) -0.0066(14)
O8 0.0585(19) 0.048(2) 0.058(2) -0.0135(18) -0.0021(16) -0.0067(15)
O9 0.0487(19) 0.045(2) 0.052(2) -0.0022(16) 0.0047(15) -0.0072(14)
O10 0.0552(19) 0.044(2) 0.068(2) -0.0105(18) -0.0006(16) -0.0042(15)
N1 0.060(2) 0.048(2) 0.060(3) -0.016(2) -0.022(2) 0.0078(19)
N2 0.043(2) 0.045(2) 0.046(2) -0.005(2) -0.0031(17) 0.0069(17)
N3 0.050(2) 0.051(2) 0.056(3) -0.014(2) -0.0015(19) 0.0063(18)
N4 0.047(2) 0.037(2) 0.044(2) -0.0032(18) -0.0124(17) -0.0049(17)
C1 0.054(3) 0.067(4) 0.052(3) -0.005(3) -0.010(2) 0.016(3)
C2 0.080(4) 0.055(4) 0.072(4) -0.019(3) -0.028(3) 0.016(3)
C3 0.056(3) 0.047(3) 0.061(3) -0.009(3) -0.025(2) 0.005(2)
C4 0.040(2) 0.043(3) 0.038(2) -0.007(2) -0.0017(19) 0.0017(19)
C5 0.041(3) 0.060(3) 0.042(3) -0.002(3) -0.009(2) -0.004(2)
C6 0.054(3) 0.045(3) 0.049(3) -0.009(2) -0.003(2) -0.002(2)
C7 0.055(3) 0.077(4) 0.049(3) -0.013(3) -0.014(2) -0.005(3)
C8 0.039(2) 0.038(3) 0.041(3) -0.006(2) 0.0028(19) 0.007(2)
C9 0.035(2) 0.035(2) 0.041(3) -0.003(2) 0.0024(19) -0.0019(18)
C10 0.061(3) 0.033(3) 0.053(3) -0.010(2) 0.003(2) -0.003(2)
C11 0.056(3) 0.054(3) 0.036(3) -0.012(2) 0.000(2) -0.005(2)
C12 0.048(3) 0.040(3) 0.058(3) -0.017(3) 0.002(2) -0.008(2)
C13 0.058(3) 0.040(3) 0.045(3) -0.009(2) -0.009(2) -0.013(2)
C14 0.039(2) 0.036(3) 0.045(3) 0.000(2) -0.002(2) 0.002(2)
C15 0.035(2) 0.041(3) 0.044(3) -0.003(2) -0.0014(19) 0.0037(18)
C16 0.045(3) 0.052(3) 0.051(3) -0.005(2) -0.011(2) 0.008(2)
C17 0.057(3) 0.080(4) 0.055(3) -0.016(3) -0.012(3) -0.002(3)
C18 0.059(3) 0.084(4) 0.052(3) -0.001(3) -0.018(3) 0.015(3)
C19 0.080(4) 0.063(4) 0.070(4) 0.010(3) -0.029(3) 0.019(3)
C20 0.058(3) 0.049(3) 0.059(3) -0.003(3) -0.013(2) 0.004(2)
C21 0.046(3) 0.041(3) 0.040(3) 0.002(2) -0.010(2) -0.005(2)
C22 0.041(2) 0.039(3) 0.039(2) 0.000(2) -0.011(2) -0.0033(19)
C23 0.052(3) 0.052(3) 0.061(3) -0.007(3) 0.001(2) -0.008(2)
C24 0.070(4) 0.061(4) 0.076(4) 0.002(3) 0.001(3) -0.021(3)
C25 0.055(3) 0.081(4) 0.055(3) 0.011(3) -0.007(3) -0.016(3)
C26 0.053(3) 0.077(4) 0.049(3) -0.013(3) -0.004(2) 0.004(3)
C27 0.045(3) 0.050(3) 0.047(3) -0.008(2) -0.013(2) -0.009(2)
C28 0.050(3) 0.035(3) 0.054(3) -0.011(2) -0.008(2) 0.011(2)
C29 0.057(3) 0.030(3) 0.052(3) -0.009(2) -0.012(2) 0.006(2)
C30 0.041(2) 0.039(3) 0.034(2) -0.001(2) -0.0160(19) 0.0045(19)
C31 0.050(3) 0.038(3) 0.050(3) -0.006(2) -0.020(2) -0.001(2)
C32 0.054(3) 0.045(3) 0.053(3) -0.014(2) -0.016(2) -0.001(2)
C33 0.062(3) 0.057(3) 0.039(3) -0.013(2) -0.017(2) 0.010(2)
C34 0.042(3) 0.048(3) 0.044(3) -0.013(2) -0.009(2) 0.008(2)
C35 0.038(2) 0.049(3) 0.036(2) -0.002(2) -0.0089(19) 0.000(2)
C36 0.057(3) 0.042(3) 0.052(3) -0.007(2) -0.005(2) 0.008(2)
C37 0.058(3) 0.070(4) 0.045(3) -0.006(3) 0.003(2) 0.005(3)
C38 0.055(3) 0.066(4) 0.060(3) -0.002(3) 0.004(3) -0.009(3)
C39 0.063(3) 0.046(3) 0.073(4) -0.015(3) 0.007(3) -0.011(2)
C40 0.055(3) 0.045(3) 0.056(3) -0.016(3) 0.001(2) 0.001(2)

loop_
_atom_type_symbol
_atom_type_description
_atom_type_scat_dispersion_real
_atom_type_scat_dispersion_imag
_atom_type_scat_source
C C 0.0033 0.0016 'International Tables Vol C Tables 4.2.6.8 and 6.1.1.4'
H H 0.0000 0.0000 'International Tables Vol C Tables 4.2.6.8 and 6.1.1.4'
N N 0.0061 0.0033 'International Tables Vol C Tables 4.2.6.8 and 6.1.1.4'
O O 0.0106 0.0060 'International Tables Vol C Tables 4.2.6.8 and 6.1.1.4'

loop_
_geom_angle_atom_site_label_1
_geom_angle_atom_site_label_2
_geom_angle_atom_site_label_3
_geom_angle
_geom_angle_site_symmetry_1
_geom_angle_site_symmetry_3
_geom_angle_publ_flag
C5 O2 H1O2 109.5 . . ?
C14 O4 H4 109.5 . . ?
C21 O7 H1O7 109.5 . . ?
C34 O9 H9 109.5 . . ?
C8 N1 H1A 120.0 . . ?
C8 N1 H1B 120.0 . . ?
H1A N1 H1B 120.0 . . ?
C11 N2 C12 123.3(4) . . ?
C31 N3 H3A 120.0 . . ?
C31 N3 H3B 120.0 . . ?
H3A N3 H3B 120.0 . . ?
C33 N4 C28 122.4(4) . . ?
C7 C1 C2 121.2(5) . . ?
C7 C1 H1 119.4 . . ?
C2 C1 H1 119.4 . . ?
C1 C2 C3 119.3(5) . . ?
C1 C2 H2 120.3 . . ?
C3 C2 H2 120.3 . . ?
C4 C3 C2 120.3(5) . . ?
C4 C3 H3 119.9 . . ?
C2 C3 H3 119.9 . . ?
C3 C4 C6 119.0(5) . . ?
C3 C4 C5 123.8(4) . . ?
C6 C4 C5 117.2(4) . . ?
O1 C5 O2 122.1(5) . . ?
O1 C5 C4 123.9(4) . . ?
O2 C5 C4 114.0(4) . . ?
C7 C6 C4 120.8(5) . . ?
C7 C6 H6 119.6 . . ?
C4 C6 H6 119.6 . . ?
C1 C7 C6 119.4(5) . . ?
C1 C7 H7 120.3 . . ?
C6 C7 H7 120.3 . . ?
O3 C8 N1 124.4(4) . . ?
O3 C8 C9 117.8(4) . . ?
N1 C8 C9 117.8(4) . . ?
C13 C9 C10 121.4(5) . . ?
C13 C9 C8 121.6(4) . . ?
C10 C9 C8 117.1(4) . . ?
C9 C10 C11 116.6(4) . . ?
C9 C10 H10 121.7 . . ?
C11 C10 H10 121.7 . . ?
N2 C11 C10 120.9(4) . . ?
N2 C11 H11 119.5 . . ?
C10 C11 H11 119.5 . . ?
N2 C12 C13 118.9(4) . . ?
N2 C12 H12 120.5 . . ?
C13 C12 H12 120.5 . . ?
C9 C13 C12 118.9(4) . . ?
C9 C13 H13 120.6 . . ?
C12 C13 H13 120.6 . . ?
O5 C14 O4 123.6(4) . . ?
O5 C14 C15 122.6(4) . . ?
O4 C14 C15 113.8(4) . . ?
C20 C15 C16 119.6(5) . . ?
C20 C15 C14 119.5(4) . . ?
C16 C15 C14 120.8(4) . . ?
C17 C16 C15 120.1(5) . . ?
C17 C16 H16 120.0 . . ?
C15 C16 H16 120.0 . . ?
C16 C17 C18 119.7(5) . . ?
C16 C17 H17 120.2 . . ?
C18 C17 H17 120.2 . . ?
C19 C18 C17 120.0(5) . . ?
C19 C18 H18 120.0 . . ?
C17 C18 H18 120.0 . . ?
C20 C19 C18 120.2(5) . . ?
C20 C19 H19 119.9 . . ?
C18 C19 H19 119.9 . . ?
C19 C20 C15 120.3(5) . . ?
C19 C20 H20 119.8 . . ?
C15 C20 H20 119.8 . . ?
O6 C21 O7 124.3(4) . . ?
O6 C21 C22 122.9(4) . . ?
O7 C21 C22 112.8(4) . . ?
C27 C22 C23 119.3(4) . . ?
C27 C22 C21 122.2(4) . . ?
C23 C22 C21 118.5(4) . . ?
C22 C23 C24 119.9(5) . . ?
C22 C23 H23 120.1 . . ?
C24 C23 H23 120.1 . . ?
C25 C24 C23 120.5(5) . . ?
C25 C24 H24 119.7 . . ?
C23 C24 H24 119.7 . . ?
C24 C25 C26 120.5(5) . . ?
C24 C25 H25 119.7 . . ?
C26 C25 H25 119.7 . . ?
C25 C26 C27 119.2(5) . . ?
C25 C26 H26 120.4 . . ?
C27 C26 H26 120.4 . . ?
C22 C27 C26 120.6(4) . . ?
C22 C27 H27 119.7 . . ?
C26 C27 H27 119.7 . . ?
N4 C28 C29 120.3(4) . . ?
N4 C28 H28 119.8 . . ?
C29 C28 H28 119.8 . . ?
C30 C29 C28 117.7(4) . . ?
C30 C29 H29 121.2 . . ?
C28 C29 H29 121.2 . . ?
C29 C30 C32 121.8(4) . . ?
C29 C30 C31 121.5(4) . . ?
C32 C30 C31 116.7(4) . . ?
O8 C31 N3 125.7(4) . . ?
O8 C31 C30 117.5(4) . . ?
N3 C31 C30 116.7(4) . . ?
C30 C32 C33 116.4(4) . . ?
C30 C32 H32 121.8 . . ?
C33 C32 H32 121.8 . . ?
N4 C33 C32 121.4(4) . . ?
N4 C33 H33 119.3 . . ?
C32 C33 H33 119.3 . . ?
O10 C34 O9 123.3(4) . . ?
O10 C34 C35 123.3(4) . . ?
O9 C34 C35 113.4(4) . . ?
C40 C35 C36 120.4(4) . . ?
C40 C35 C34 123.6(4) . . ?
C36 C35 C34 116.0(4) . . ?
C37 C36 C35 119.1(4) . . ?
C37 C36 H36 120.5 . . ?
C35 C36 H36 120.5 . . ?
C38 C37 C36 120.2(5) . . ?
C38 C37 H37 119.9 . . ?
C36 C37 H37 119.9 . . ?
C37 C38 C39 120.6(5) . . ?
C37 C38 H38 119.7 . . ?
C39 C38 H38 119.7 . . ?
C40 C39 C38 119.5(5) . . ?
C40 C39 H39 120.2 . . ?
C38 C39 H39 120.2 . . ?
C39 C40 C35 120.1(4) . . ?
C39 C40 H40 120.0 . . ?
C35 C40 H40 120.0 . . ?

loop_
_geom_bond_atom_site_label_1
_geom_bond_atom_site_label_2
_geom_bond_distance
_geom_bond_site_symmetry_2
_geom_bond_publ_flag
O1 C5 1.221(5) . ?
O2 C5 1.317(5) . ?
O2 H1O2 0.8200 . ?
O3 C8 1.228(4) . ?
O4 C14 1.304(5) . ?
O4 H4 0.8200 . ?
O5 C14 1.216(5) . ?
O6 C21 1.213(5) . ?
O7 C21 1.294(5) . ?
O7 H1O7 0.8200 . ?
O8 C31 1.221(4) . ?
O9 C34 1.316(4) . ?
O9 H9 0.8200 . ?
O10 C34 1.201(5) . ?
N1 C8 1.293(5) . ?
N1 H1A 0.8600 . ?
N1 H1B 0.8600 . ?
N2 C11 1.293(5) . ?
N2 C12 1.294(5) . ?
N3 C31 1.285(5) . ?
N3 H3A 0.8600 . ?
N3 H3B 0.8600 . ?
N4 C33 1.292(5) . ?
N4 C28 1.298(5) . ?
C1 C7 1.366(6) . ?
C1 C2 1.374(6) . ?
C1 H1 0.9300 . ?
C2 C3 1.382(6) . ?
C2 H2 0.9300 . ?
C3 C4 1.378(6) . ?
C3 H3 0.9300 . ?
C4 C6 1.390(5) . ?
C4 C5 1.469(6) . ?
C6 C7 1.366(6) . ?
C6 H6 0.9300 . ?
C7 H7 0.9300 . ?
C8 C9 1.530(6) . ?
C9 C13 1.350(5) . ?
C9 C10 1.355(5) . ?
C10 C11 1.473(6) . ?
C10 H10 0.9300 . ?
C11 H11 0.9300 . ?
C12 C13 1.468(6) . ?
C12 H12 0.9300 . ?
C13 H13 0.9300 . ?
C14 C15 1.493(6) . ?
C15 C20 1.376(6) . ?
C15 C16 1.397(6) . ?
C16 C17 1.378(6) . ?
C16 H16 0.9300 . ?
C17 C18 1.385(7) . ?
C17 H17 0.9300 . ?
C18 C19 1.384(7) . ?
C18 H18 0.9300 . ?
C19 C20 1.372(6) . ?
C19 H19 0.9300 . ?
C20 H20 0.9300 . ?
C21 C22 1.494(5) . ?
C22 C27 1.381(5) . ?
C22 C23 1.382(6) . ?
C23 C24 1.389(6) . ?
C23 H23 0.9300 . ?
C24 C25 1.356(7) . ?
C24 H24 0.9300 . ?
C25 C26 1.383(7) . ?
C25 H25 0.9300 . ?
C26 C27 1.389(5) . ?
C26 H26 0.9300 . ?
C27 H27 0.9300 . ?
C28 C29 1.454(5) . ?
C28 H28 0.9300 . ?
C29 C30 1.356(5) . ?
C29 H29 0.9300 . ?
C30 C32 1.360(5) . ?
C30 C31 1.545(5) . ?
C32 C33 1.460(6) . ?
C32 H32 0.9300 . ?
C33 H33 0.9300 . ?
C34 C35 1.489(6) . ?
C35 C40 1.376(5) . ?
C35 C36 1.387(5) . ?
C36 C37 1.380(6) . ?
C36 H36 0.9300 . ?
C37 C38 1.366(6) . ?
C37 H37 0.9300 . ?
C38 C39 1.384(6) . ?
C38 H38 0.9300 . ?
C39 C40 1.370(6) . ?
C39 H39 0.9300 . ?
C40 H40 0.9300 . ?

loop_
_geom_hbond_atom_site_label_D
_geom_hbond_atom_site_label_H
_geom_hbond_atom_site_label_A
_geom_hbond_distance_DH
_geom_hbond_distance_HA
_geom_hbond_distance_DA
_geom_hbond_angle_DHA
_geom_hbond_site_symmetry_A
_geom_hbond_publ_flag
O4 H4 N2 0.82 1.85 2.670(5) 174.5 . yes
O7 H1O7 N4 0.82 1.85 2.673(4) 177.9 . yes
O9 H9 O8 0.82 1.88 2.683(4) 167.2 . yes
O2 H1O2 O3 0.82 1.87 2.680(4) 169.5 . yes
N3 H3A O10 0.86 2.03 2.865(4) 165.3 . yes
N3 H3B O5 0.86 2.08 2.893(5) 158.4 . yes
N1 H1A O1 0.86 2.00 2.842(5) 166.4 . yes
N1 H1B O6 0.86 2.08 2.903(5) 159.3 1_455 yes
C11 H11 O9 0.93 2.46 3.175(5) 133.7 1_565 yes
C12 H12 O5 0.93 2.61 3.228(6) 124.4 . yes
C13 H13 O6 0.93 2.45 3.366(5) 169.8 1_455 yes
C28 H28 O6 0.93 2.61 3.234(5) 125.1 . yes
C29 H29 O5 0.93 2.42 3.341(5) 169.3 . yes
C33 H33 O2 0.93 2.44 3.162(6) 134.6 1_645 yes

loop_
_geom_torsion_atom_site_label_1
_geom_torsion_atom_site_label_2
_geom_torsion_atom_site_label_3
_geom_torsion_atom_site_label_4
_geom_torsion
_geom_torsion_site_symmetry_1
_geom_torsion_site_symmetry_2
_geom_torsion_site_symmetry_3
_geom_torsion_site_symmetry_4
_geom_torsion_publ_flag
C7 C1 C2 C3 -0.2(7) . . . . ?
C1 C2 C3 C4 0.8(7) . . . . ?
C2 C3 C4 C6 -1.3(7) . . . . ?
C2 C3 C4 C5 178.5(4) . . . . ?
C3 C4 C5 O1 -175.0(4) . . . . ?
C6 C4 C5 O1 4.9(6) . . . . ?
C3 C4 C5 O2 6.1(6) . . . . ?
C6 C4 C5 O2 -174.1(4) . . . . ?
C3 C4 C6 C7 1.3(6) . . . . ?
C5 C4 C6 C7 -178.6(4) . . . . ?
C2 C1 C7 C6 0.2(7) . . . . ?
C4 C6 C7 C1 -0.7(7) . . . . ?
O3 C8 C9 C13 -177.3(4) . . . . ?
N1 C8 C9 C13 1.2(6) . . . . ?
O3 C8 C9 C10 3.3(5) . . . . ?
N1 C8 C9 C10 -178.3(4) . . . . ?
C13 C9 C10 C11 0.8(6) . . . . ?
C8 C9 C10 C11 -179.8(3) . . . . ?
C12 N2 C11 C10 0.7(6) . . . . ?
C9 C10 C11 N2 -0.7(6) . . . . ?
C11 N2 C12 C13 -0.8(6) . . . . ?
C10 C9 C13 C12 -0.9(6) . . . . ?
C8 C9 C13 C12 179.7(3) . . . . ?
N2 C12 C13 C9 0.9(6) . . . . ?
O5 C14 C15 C20 -2.3(6) . . . . ?
O4 C14 C15 C20 177.3(4) . . . . ?
O5 C14 C15 C16 177.6(4) . . . . ?
O4 C14 C15 C16 -2.8(5) . . . . ?
C20 C15 C16 C17 -0.6(6) . . . . ?
C14 C15 C16 C17 179.5(4) . . . . ?
C15 C16 C17 C18 -0.9(7) . . . . ?
C16 C17 C18 C19 1.6(7) . . . . ?
C17 C18 C19 C20 -0.8(8) . . . . ?
C18 C19 C20 C15 -0.8(8) . . . . ?
C16 C15 C20 C19 1.4(7) . . . . ?
C14 C15 C20 C19 -178.7(4) . . . . ?
O6 C21 C22 C27 176.5(4) . . . . ?
O7 C21 C22 C27 -5.5(6) . . . . ?
O6 C21 C22 C23 -3.6(7) . . . . ?
O7 C21 C22 C23 174.4(4) . . . . ?
C27 C22 C23 C24 0.5(7) . . . . ?
C21 C22 C23 C24 -179.4(4) . . . . ?
C22 C23 C24 C25 -0.1(8) . . . . ?
C23 C24 C25 C26 -1.7(9) . . . . ?
C24 C25 C26 C27 3.0(8) . . . . ?
C23 C22 C27 C26 0.9(7) . . . . ?
C21 C22 C27 C26 -179.3(4) . . . . ?
C25 C26 C27 C22 -2.6(7) . . . . ?
C33 N4 C28 C29 -0.9(7) . . . . ?
N4 C28 C29 C30 0.5(7) . . . . ?
C28 C29 C30 C32 -0.6(6) . . . . ?
C28 C29 C30 C31 178.9(4) . . . . ?
C29 C30 C31 O8 -177.0(4) . . . . ?
C32 C30 C31 O8 2.6(6) . . . . ?
C29 C30 C31 N3 2.9(6) . . . . ?
C32 C30 C31 N3 -177.5(4) . . . . ?
C29 C30 C32 C33 1.0(7) . . . . ?
C31 C30 C32 C33 -178.6(3) . . . . ?
C28 N4 C33 C32 1.4(7) . . . . ?
C30 C32 C33 N4 -1.4(7) . . . . ?
O10 C34 C35 C40 -176.6(5) . . . . ?
O9 C34 C35 C40 4.5(6) . . . . ?
O10 C34 C35 C36 3.6(7) . . . . ?
O9 C34 C35 C36 -175.3(4) . . . . ?
C40 C35 C36 C37 2.0(7) . . . . ?
C34 C35 C36 C37 -178.2(4) . . . . ?
C35 C36 C37 C38 -0.4(8) . . . . ?
C36 C37 C38 C39 -0.7(8) . . . . ?
C37 C38 C39 C40 0.3(8) . . . . ?
C38 C39 C40 C35 1.3(8) . . . . ?
C36 C35 C40 C39 -2.5(7) . . . . ?
C34 C35 C40 C39 177.7(4) . . . . ?
